data_1001324
loop_
_publ_author_name
'Marini, A'
'Michel, C'
'Raveau, B'

_publ_section_title
;
Etude du comportement des ions en insertion dans les oxydes A~10~
M~29.2~ O~78~ et A~10~ M~29.2~ O~78~ (H~2~ O)~10~
;
_journal_coden_ASTM RVCMA8
_journal_name_full 'Revue de Chimie Minerale'
_journal_page_first 73
_journal_page_last 79
_journal_volume 16
_journal_year 1979
_chemical_formula_structural 'Ag10 Ta29.2 O78 (H2 O)10'
_chemical_formula_sum 'Ag10 H20 O88 Ta29.2'
_chemical_name_systematic
;
Silver tantalum oxide hydrate (10/29.2/78/10)
;
_space_group_IT_number 194
_symmetry_cell_setting hexagonal
_symmetry_Int_Tables_number 194
_symmetry_space_group_name_Hall '-P 6c 2c'
_symmetry_space_group_name_H-M 'P 63/m m c'
_cell_angle_alpha 90
_cell_angle_beta 90
_cell_angle_gamma 120
_cell_formula_units_Z 1
_cell_length_a 7.52
_cell_length_b 7.52
_cell_length_c 36.45
_cell_volume 1785.1
_refine_ls_R_factor_all 0.07
_cod_original_formula_sum 'H20 Ag10 O88 Ta29.2'
_cod_database_code 1001324

loop_
_symmetry_equiv_pos_as_xyz
x,y,z
-y,x-y,z
y-x,-x,z
-y,-x,z
y-x,y,z
x,x-y,z
-x,-y,-z
y,y-x,-z
x-y,x,-z
y,x,-z
x-y,-y,-z
-x,y-x,-z
-x,-y,1/2+z
y,y-x,1/2+z
x-y,x,1/2+z
y,x,1/2+z
x-y,-y,1/2+z
-x,y-x,1/2+z
x,y,1/2-z
-y,x-y,1/2-z
y-x,-x,1/2-z
-y,-x,1/2-z
y-x,y,1/2-z
x,x-y,1/2-z

loop_
_atom_site_label
_atom_site_type_symbol
_atom_site_symmetry_multiplicity
_atom_site_Wyckoff_symbol
_atom_site_fract_x
_atom_site_fract_y
_atom_site_fract_z
_atom_site_occupancy
_atom_site_attached_hydrogens
_atom_site_calc_flag
Ag1 Ag1+ 12 k 0.301 0.602 0.9397 0.196 0 d
Ag2 Ag1+ 12 k 0.5 0. 0.8842 0.397 0 d
Ag3 Ag1+ 12 k 0.3 0.6 0.2929 0.239 0 d
Ta1 Ta5+ 4 e 0. 0. 0.119 1. 0 d
Ta2 Ta5+ 12 k 0.1651 0.3301 0.0345 1. 0 d
Ta3 Ta5+ 12 k 0.1732 0.3464 0.6955 1. 0 d
Ta4 Ta5+ 2 b 0. 0. 0.75 0.3 0 d
Ta5 Ta5+ 4 f 0.3333 0.6667 0.731 0.15 0 d
O1 O2- 12 k 0.128 0.256 0.09 1. 0 d
O2 O2- 12 k 0.869 0.738 0.148 1. 0 d
O3 O2- 12 k 0.445 0.89 0.037 1. 0 d
O4 O2- 12 k 0.862 0.724 0.025 1. 0 d
O5 O2- 6 h 0.832 0.664 0.25 1. 0 d
O6 O2- 12 k 0.452 0.904 0.684 1. 0 d
O7 O2- 12 k 0.885 0.77 0.705 1. 0 d
O8 O2- 4 f 0.3333 0.6667 0.878 1. 2 d
O9 O2- 4 f 0.3333 0.6667 0.118 1. 2 d
O10 O2- 6 h 0.572 0.144 0.75 0.33 2 d
H1 H1+ 4 f -1. -1. -1. 5. 0 dum

loop_
_atom_type_symbol
_atom_type_oxidation_number
Ag1+ 1.000
Ta5+ 5.000
O2- -2.000
H1+ 1.000
